data_2210888
loop_
_publ_author_name
'Harrison, William T. A.'
'Yathirajan, H. S.'
'Narayana, B.'
'Sreevidya, T. V.'
'Sunil, K.'

_publ_section_title
;
 (2<i>E</i>)-1-(4-Bromophenyl)-3-(4-nitrophenyl)prop-2-en-1-one
;
_journal_coeditor_code BM2006
_journal_issue 11
_journal_name_full 'Acta Crystallographica Section E'
_journal_page_first o4829
_journal_page_last o4831
_journal_paper_doi 10.1107/S1600536806039900
_journal_volume 62
_journal_year 2006
_chemical_formula_iupac 'C15 H10 Br N O3'
_chemical_formula_moiety 'C15 H10 Br N O3'
_chemical_formula_sum 'C15 H10 Br N O3'
_chemical_formula_weight 332.15
_chemical_name_systematic
;
(2E)-1-(4-Bromophenyl)-3-(4-nitrophenyl)prop-2-en-1-one
;
_space_group_IT_number 33
_symmetry_cell_setting orthorhombic
_symmetry_space_group_name_Hall 'P 2c -2n'
_symmetry_space_group_name_H-M 'P n a 21'
_atom_sites_solution_hydrogens geom
_atom_sites_solution_primary direct
_atom_sites_solution_secondary difmap
_audit_creation_method SHELXL-97
_cell_angle_alpha 90.00
_cell_angle_beta 90.00
_cell_angle_gamma 90.00
_cell_formula_units_Z 4
_cell_length_a 43.007(3)
_cell_length_b 5.9744(4)
_cell_length_c 5.1137(3)
_cell_measurement_reflns_used 1807
_cell_measurement_temperature 120(2)
_cell_measurement_theta_max 27.48
_cell_measurement_theta_min 2.91
_cell_volume 1313.92(15)
_computing_cell_refinement 'SCALEPACK (Otwinowski & Minor, 1997)'
_computing_data_collection 'COLLECT (Nonius, 1998)'
_computing_data_reduction
;
SCALEPACK and DENZO (Otwinowski & Minor, 1997), and
SORTAV (Blessing, 1995)
;
_computing_molecular_graphics 'ORTEP-3 (Farrugia, 1997)'
_computing_publication_material SHELXL97
_computing_structure_refinement 'SHELXL97 (Sheldrick, 1997)'
_computing_structure_solution 'SHELXS97 (Sheldrick, 1997)'
_diffrn_ambient_temperature 120(2)
_diffrn_measured_fraction_theta_full 0.985
_diffrn_measured_fraction_theta_max 0.985
_diffrn_measurement_device_type 'Nonius KappaCCD'
_diffrn_measurement_method '\w and \f'
_diffrn_radiation_monochromator graphite
_diffrn_radiation_source 'fine-focus sealed tube'
_diffrn_radiation_type MoK\a
_diffrn_radiation_wavelength 0.71073
_diffrn_reflns_av_R_equivalents 0.034
_diffrn_reflns_av_sigmaI/netI 0.047
_diffrn_reflns_limit_h_max 51
_diffrn_reflns_limit_h_min -55
_diffrn_reflns_limit_k_max 7
_diffrn_reflns_limit_k_min -7
_diffrn_reflns_limit_l_max 6
_diffrn_reflns_limit_l_min -6
_diffrn_reflns_number 9881
_diffrn_reflns_theta_full 27.55
_diffrn_reflns_theta_max 27.55
_diffrn_reflns_theta_min 3.44
_diffrn_standards_decay_% 0
_exptl_absorpt_coefficient_mu 3.134
_exptl_absorpt_correction_T_max 0.634
_exptl_absorpt_correction_T_min 0.315
_exptl_absorpt_correction_type multi-scan
_exptl_absorpt_process_details '(SADABS; Bruker, 2003)'
_exptl_crystal_colour 'light yellow'
_exptl_crystal_density_diffrn 1.679
_exptl_crystal_density_method 'not measured'
_exptl_crystal_description slab
_exptl_crystal_F_000 664
_exptl_crystal_size_max 0.48
_exptl_crystal_size_mid 0.34
_exptl_crystal_size_min 0.16
_refine_diff_density_max 0.42
_refine_diff_density_min -0.37
_refine_ls_abs_structure_details 'Flack (1983), 1143 Friedel pairs'
_refine_ls_abs_structure_Flack 0.039(9)
_refine_ls_extinction_method none
_refine_ls_goodness_of_fit_ref 1.025
_refine_ls_hydrogen_treatment constr
_refine_ls_matrix_type full
_refine_ls_number_parameters 181
_refine_ls_number_reflns 2833
_refine_ls_number_restraints 1
_refine_ls_restrained_S_all 1.025
_refine_ls_R_factor_all 0.0373
_refine_ls_R_factor_gt 0.0270
_refine_ls_shift/su_max 0.001
_refine_ls_shift/su_mean 0.000
_refine_ls_structure_factor_coef Fsqd
_refine_ls_weighting_details 'calc w=1/[\s^2^(Fo^2^)+(0.0103P)^2^+0.5147P] where P=(Fo^2^+2Fc^2^)/3'
_refine_ls_weighting_scheme calc
_refine_ls_wR_factor_gt 0.0543
_refine_ls_wR_factor_ref 0.0578
_reflns_number_gt 2452
_reflns_number_total 2833
_reflns_threshold_expression I>2\s(I)
_cod_data_source_file bm2006.cif
_cod_data_source_block I
_cod_database_code 2210888
_cod_database_fobs_code 2210888

loop_
_symmetry_equiv_pos_as_xyz
'x, y, z'
'-x, -y, z+1/2'
'x+1/2, -y+1/2, z'
'-x+1/2, y+1/2, z+1/2'

loop_
_atom_site_type_symbol
_atom_site_label
_atom_site_fract_x
_atom_site_fract_y
_atom_site_fract_z
_atom_site_U_iso_or_equiv
_atom_site_adp_type
_atom_site_calc_flag
_atom_site_refinement_flags
_atom_site_occupancy
C C1 0.32687(6) 0.5698(5) -0.0869(5) 0.0226(6) Uani d . 1
H H1 0.3347 0.7145 -0.1261 0.027 Uiso calc R 1
C C2 0.30283(6) 0.4845(4) -0.2341(5) 0.0231(6) Uani d . 1
H H2 0.2941 0.5690 -0.3731 0.028 Uiso calc R 1
C C3 0.29161(6) 0.2713(5) -0.1749(5) 0.0231(6) Uani d . 1
C C4 0.30431(6) 0.1460(5) 0.0239(5) 0.0242(6) Uani d . 1
H H4 0.2965 0.0007 0.0607 0.029 Uiso calc R 1
C C5 0.32863(6) 0.2330(4) 0.1705(6) 0.0241(7) Uani d . 1
H H5 0.3376 0.1459 0.3063 0.029 Uiso calc R 1
C C6 0.33999(5) 0.4475(4) 0.1197(8) 0.0192(4) Uani d . 1
C C7 0.36493(6) 0.5567(5) 0.2803(5) 0.0224(6) Uani d . 1
C C8 0.38183(6) 0.4199(5) 0.4754(5) 0.0223(6) Uani d . 1
H H8 0.3763 0.2671 0.4973 0.027 Uiso calc R 1
C C9 0.40457(5) 0.5046(4) 0.6208(8) 0.0205(5) Uani d . 1
H H9 0.4102 0.6560 0.5890 0.025 Uiso calc R 1
C C10 0.42189(6) 0.3854(4) 0.8269(5) 0.0180(5) Uani d . 1
C C11 0.41295(6) 0.1732(4) 0.9179(5) 0.0207(6) Uani d . 1
H H11 0.3953 0.1017 0.8434 0.025 Uiso calc R 1
C C12 0.42930(5) 0.0672(4) 1.1133(8) 0.0200(5) Uani d . 1
H H12 0.4233 -0.0769 1.1733 0.024 Uiso calc R 1
C C13 0.45468(5) 0.1749(4) 1.2203(5) 0.0164(5) Uani d . 1
C C14 0.46438(5) 0.3842(4) 1.1389(8) 0.0195(5) Uani d . 1
H H14 0.4819 0.4547 1.2162 0.023 Uiso calc R 1
C C15 0.44770(6) 0.4884(4) 0.9408(5) 0.0202(6) Uani d . 1
H H15 0.4540 0.6323 0.8817 0.024 Uiso calc R 1
N N1 0.47161(5) 0.0649(4) 1.4359(4) 0.0193(5) Uani d . 1
O O1 0.37058(4) 0.7549(3) 0.2512(4) 0.0333(5) Uani d . 1
O O2 0.49310(4) 0.1664(3) 1.5394(4) 0.0244(4) Uani d . 1
O O3 0.46321(4) -0.1244(3) 1.5005(4) 0.0251(4) Uani d . 1
Br Br1 0.258082(5) 0.14848(4) -0.36943(8) 0.02868(8) Uani d . 1

loop_
_atom_site_aniso_label
_atom_site_aniso_U_11
_atom_site_aniso_U_22
_atom_site_aniso_U_33
_atom_site_aniso_U_12
_atom_site_aniso_U_13
_atom_site_aniso_U_23
C1 0.0198(12) 0.0203(13) 0.0277(15) 0.0006(11) 0.0010(12) 0.0023(12)
C2 0.0216(12) 0.0257(14) 0.0220(13) 0.0017(11) -0.0006(11) 0.0021(12)
C3 0.0197(13) 0.0262(14) 0.0233(14) 0.0016(11) -0.0001(11) -0.0051(12)
C4 0.0222(13) 0.0224(13) 0.0280(13) 0.0008(11) 0.0011(11) -0.0004(12)
C5 0.0246(11) 0.0209(12) 0.027(2) 0.0044(10) -0.0038(12) 0.0011(13)
C6 0.0152(9) 0.0211(11) 0.0213(11) 0.0035(9) 0.0018(15) 0.0013(17)
C7 0.0155(12) 0.0252(14) 0.0264(14) 0.0031(11) 0.0002(11) 0.0019(13)
C8 0.0193(12) 0.0201(14) 0.0276(14) 0.0000(11) 0.0008(11) 0.0029(12)
C9 0.0181(10) 0.0194(11) 0.0238(12) 0.0001(8) 0.0027(16) 0.0028(18)
C10 0.0165(12) 0.0172(13) 0.0202(13) 0.0025(10) 0.0040(10) 0.0003(11)
C11 0.0171(12) 0.0209(14) 0.0243(14) -0.0027(10) 0.0002(11) -0.0002(12)
C12 0.0214(10) 0.0155(10) 0.0232(12) -0.0007(9) 0.0012(15) -0.0009(16)
C13 0.0171(11) 0.0178(13) 0.0143(11) 0.0032(10) 0.0026(9) 0.0019(10)
C14 0.0180(9) 0.0199(12) 0.0206(11) -0.0028(8) 0.0017(18) -0.0036(16)
C15 0.0205(12) 0.0164(13) 0.0236(14) -0.0009(10) -0.0003(11) 0.0030(11)
N1 0.0202(10) 0.0190(11) 0.0186(11) -0.0004(9) 0.0003(9) -0.0001(10)
O1 0.0304(10) 0.0221(10) 0.0473(12) -0.0069(9) -0.0132(10) 0.0093(10)
O2 0.0241(9) 0.0239(10) 0.0253(10) -0.0015(8) -0.0062(7) 0.0004(8)
O3 0.0292(10) 0.0207(10) 0.0254(10) -0.0034(8) 0.0008(8) 0.0090(8)
Br1 0.02627(12) 0.03238(14) 0.02741(13) -0.00336(11) -0.00592(16) -0.0030(2)

loop_
_atom_type_symbol
_atom_type_description
_atom_type_scat_dispersion_real
_atom_type_scat_dispersion_imag
_atom_type_scat_source
C C 0.0033 0.0016 'International Tables Vol C Tables 4.2.6.8 and 6.1.1.4'
H H 0.0000 0.0000 'International Tables Vol C Tables 4.2.6.8 and 6.1.1.4'
N N 0.0061 0.0033 'International Tables Vol C Tables 4.2.6.8 and 6.1.1.4'
O O 0.0106 0.0060 'International Tables Vol C Tables 4.2.6.8 and 6.1.1.4'
Br Br -0.2901 2.4595 'International Tables Vol C Tables 4.2.6.8 and 6.1.1.4'

loop_
_geom_angle_atom_site_label_1
_geom_angle_atom_site_label_2
_geom_angle_atom_site_label_3
_geom_angle
C2 C1 C6 121.4(2)
C2 C1 H1 119.3
C6 C1 H1 119.3
C1 C2 C3 118.6(3)
C1 C2 H2 120.7
C3 C2 H2 120.7
C4 C3 C2 121.3(2)
C4 C3 Br1 118.6(2)
C2 C3 Br1 120.1(2)
C3 C4 C5 119.6(3)
C3 C4 H4 120.2
C5 C4 H4 120.2
C4 C5 C6 120.5(3)
C4 C5 H5 119.8
C6 C5 H5 119.8
C5 C6 C1 118.5(3)
C5 C6 C7 123.2(3)
C1 C6 C7 118.3(2)
O1 C7 C8 121.4(2)
O1 C7 C6 119.9(2)
C8 C7 C6 118.7(2)
C9 C8 C7 121.9(2)
C9 C8 H8 119.1
C7 C8 H8 119.1
C8 C9 C10 126.0(2)
C8 C9 H9 117.0
C10 C9 H9 117.0
C15 C10 C11 118.5(2)
C15 C10 C9 119.2(2)
C11 C10 C9 122.3(2)
C12 C11 C10 121.1(2)
C12 C11 H11 119.5
C10 C11 H11 119.5
C11 C12 C13 118.5(2)
C11 C12 H12 120.8
C13 C12 H12 120.8
C12 C13 C14 122.8(3)
C12 C13 N1 118.6(2)
C14 C13 N1 118.6(2)
C13 C14 C15 118.0(2)
C13 C14 H14 121.0
C15 C14 H14 121.0
C14 C15 C10 121.2(2)
C14 C15 H15 119.4
C10 C15 H15 119.4
O2 N1 O3 124.0(2)
O2 N1 C13 118.3(2)
O3 N1 C13 117.7(2)

loop_
_geom_bond_atom_site_label_1
_geom_bond_atom_site_label_2
_geom_bond_distance
C1 C2 1.377(4)
C1 C6 1.403(4)
C1 H1 0.9500
C2 C3 1.395(4)
C2 H2 0.9500
C3 C4 1.375(4)
C3 Br1 1.899(3)
C4 C5 1.388(4)
C4 H4 0.9500
C5 C6 1.396(3)
C5 H5 0.9500
C6 C7 1.500(4)
C7 O1 1.218(3)
C7 C8 1.481(4)
C8 C9 1.329(4)
C8 H8 0.9500
C9 C10 1.474(4)
C9 H9 0.9500
C10 C15 1.396(3)
C10 C11 1.404(3)
C11 C12 1.377(4)
C11 H11 0.9500
C12 C13 1.380(4)
C12 H12 0.9500
C13 C14 1.382(3)
C13 N1 1.476(3)
C14 C15 1.389(4)
C14 H14 0.9500
C15 H15 0.9500
N1 O2 1.226(3)
N1 O3 1.232(3)

loop_
_geom_hbond_atom_site_label_D
_geom_hbond_atom_site_label_H
_geom_hbond_atom_site_label_A
_geom_hbond_site_symmetry_A
_geom_hbond_distance_DH
_geom_hbond_distance_HA
_geom_hbond_distance_DA
_geom_hbond_angle_DHA
C12 H12 O1 1_546 0.95 2.51 3.218(3) 131
C15 H15 O3 1_564 0.95 2.46 3.296(3) 146

loop_
_geom_torsion_atom_site_label_1
_geom_torsion_atom_site_label_2
_geom_torsion_atom_site_label_3
_geom_torsion_atom_site_label_4
_geom_torsion
_geom_torsion_publ_flag
C6 C1 C2 C3 -0.3(4) ?
C1 C2 C3 C4 -0.7(4) ?
C1 C2 C3 Br1 179.1(2) ?
C2 C3 C4 C5 0.5(4) ?
Br1 C3 C4 C5 -179.4(2) ?
C3 C4 C5 C6 0.8(4) ?
C4 C5 C6 C1 -1.8(4) ?
C4 C5 C6 C7 176.3(2) ?
C2 C1 C6 C5 1.5(4) ?
C2 C1 C6 C7 -176.7(2) ?
C5 C6 C7 O1 -169.1(3) ?
C1 C6 C7 O1 9.1(4) y
C5 C6 C7 C8 9.9(4) ?
C1 C6 C7 C8 -172.0(2) ?
O1 C7 C8 C9 -2.4(4) ?
C6 C7 C8 C9 178.7(3) ?
C7 C8 C9 C10 177.4(3) ?
C8 C9 C10 C15 172.2(3) ?
C8 C9 C10 C11 -9.3(5) y
C15 C10 C11 C12 -0.6(4) ?
C9 C10 C11 C12 -179.0(3) ?
C10 C11 C12 C13 0.5(4) ?
C11 C12 C13 C14 -0.2(4) ?
C11 C12 C13 N1 178.0(2) ?
C12 C13 C14 C15 -0.1(4) ?
N1 C13 C14 C15 -178.2(2) ?
C13 C14 C15 C10 0.0(4) ?
C11 C10 C15 C14 0.3(4) ?
C9 C10 C15 C14 178.8(3) ?
C12 C13 N1 O2 -176.2(2) ?
C14 C13 N1 O2 2.0(3) ?
C12 C13 N1 O3 3.9(3) ?
C14 C13 N1 O3 -177.9(2) ?
